data_4335173
loop_
_publ_author_name
'Ra\'ul Huerta-Lavorie'
'Diego Solis-Ibarra'
'Dana Victoria B\'aez-Rodr\'iguez'
'Marisol Reyes-Lezama'
'M. de las Nieves Zavala-Segovia'
'Vojtech Jancik'

_publ_section_title
;
 Heterometallic Alumo- and Gallodisilicates with M(O-Si-O)2M' and
 [M(O-Si-O)2]2M' Cores (M = Al, Ga; M' = Ti, Zr, Hf)
;
_journal_name_full 'Inorganic Chemistry'
_journal_page_first 6934
_journal_page_last 6943
_journal_paper_doi 10.1021/ic400156n
_journal_volume 52
_journal_year 2013
_chemical_formula_moiety 'C53 H97 Ga N4 O8 Si2 Zr'
_chemical_formula_sum 'C53 H97 Ga N4 O8 Si2 Zr'
_chemical_formula_weight 1135.47
_chemical_name_systematic
; 
 ? 
;
_space_group_IT_number 14
_symmetry_cell_setting monoclinic
_symmetry_space_group_name_Hall '-P 2ybc'
_symmetry_space_group_name_H-M 'P 1 21/c 1'
_atom_sites_solution_hydrogens geom
_atom_sites_solution_primary direct
_atom_sites_solution_secondary difmap
_audit_creation_method SHELXL-97
_cell_angle_alpha 90.00
_cell_angle_beta 91.9550(10)
_cell_angle_gamma 90.00
_cell_formula_units_Z 4
_cell_length_a 12.4717(5)
_cell_length_b 13.0571(5)
_cell_length_c 37.4659(14)
_cell_measurement_reflns_used 9871
_cell_measurement_temperature 100(2)
_cell_measurement_theta_max 25.02
_cell_measurement_theta_min 2.31
_cell_volume 6097.6(4)
_computing_cell_refinement 'Bruker SAINT'
_computing_data_collection 'Bruker APEX2'
_computing_data_reduction 'Bruker SAINT'
_computing_molecular_graphics 'Bruker SHELXTL'
_computing_publication_material 'Bruker SHELXTL'
_computing_structure_refinement 'SHELXL-97 (Sheldrick, 2008)'
_computing_structure_solution 'SHELXS-97 (Sheldrick, 2008)'
_diffrn_ambient_temperature 100(2)
_diffrn_detector_area_resol_mean 8.333
_diffrn_measured_fraction_theta_full 0.999
_diffrn_measured_fraction_theta_max 0.999
_diffrn_measurement_device_type 'Bruker APEX-II CCD'
_diffrn_measurement_method '\w scans'
_diffrn_radiation_monochromator graphite
_diffrn_radiation_source 'fine-focus sealed tube'
_diffrn_radiation_type MoK\a
_diffrn_radiation_wavelength 0.71073
_diffrn_reflns_av_R_equivalents 0.0359
_diffrn_reflns_av_sigmaI/netI 0.0351
_diffrn_reflns_limit_h_max 14
_diffrn_reflns_limit_h_min -14
_diffrn_reflns_limit_k_max 15
_diffrn_reflns_limit_k_min -15
_diffrn_reflns_limit_l_max 44
_diffrn_reflns_limit_l_min -44
_diffrn_reflns_number 35640
_diffrn_reflns_theta_full 25.03
_diffrn_reflns_theta_max 25.03
_diffrn_reflns_theta_min 1.63
_exptl_absorpt_coefficient_mu 0.702
_exptl_absorpt_correction_T_max 0.846
_exptl_absorpt_correction_T_min 0.768
_exptl_absorpt_correction_type multi-scan
_exptl_absorpt_process_details 'SADABS 2008/1, Sheldrick'
_exptl_crystal_colour colourless
_exptl_crystal_density_diffrn 1.237
_exptl_crystal_description prism
_exptl_crystal_F_000 2424
_exptl_crystal_size_max 0.435
_exptl_crystal_size_mid 0.314
_exptl_crystal_size_min 0.238
_refine_diff_density_max 0.592
_refine_diff_density_min -0.397
_refine_diff_density_rms 0.054
_refine_ls_extinction_method none
_refine_ls_goodness_of_fit_ref 1.022
_refine_ls_hydrogen_treatment constr
_refine_ls_matrix_type full
_refine_ls_number_parameters 648
_refine_ls_number_reflns 10777
_refine_ls_number_restraints 0
_refine_ls_restrained_S_all 1.022
_refine_ls_R_factor_all 0.0375
_refine_ls_R_factor_gt 0.0296
_refine_ls_shift/su_max 0.002
_refine_ls_shift/su_mean 0.000
_refine_ls_structure_factor_coef Fsqd
_refine_ls_weighting_details 'calc w=1/[\s^2^(Fo^2^)+(0.0277P)^2^+3.7582P] where P=(Fo^2^+2Fc^2^)/3'
_refine_ls_weighting_scheme calc
_refine_ls_wR_factor_gt 0.0668
_refine_ls_wR_factor_ref 0.0701
_reflns_number_gt 9228
_reflns_number_total 10777
_reflns_threshold_expression >2sigma(I)
_cod_data_source_file ic400156n_si_002_04.cif
_cod_data_source_block Compound4
_cod_database_code 4335173

loop_
_symmetry_equiv_pos_as_xyz
'x, y, z'
'-x, y+1/2, -z+1/2'
'-x, -y, -z'
'x, -y-1/2, z-1/2'

loop_
_atom_site_label
_atom_site_type_symbol
_atom_site_fract_x
_atom_site_fract_y
_atom_site_fract_z
_atom_site_U_iso_or_equiv
_atom_site_adp_type
_atom_site_occupancy
_atom_site_symmetry_multiplicity
_atom_site_calc_flag
_atom_site_refinement_flags
Zr1 Zr 0.993842(15) 0.195202(15) 0.100773(5) 0.01355(6) Uani 1 1 d .
Ga1 Ga 0.705814(16) 0.401285(16) 0.131402(6) 0.01199(6) Uani 1 1 d .
Si1 Si 0.73397(4) 0.23146(4) 0.065813(15) 0.01355(12) Uani 1 1 d .
Si2 Si 0.95590(4) 0.40814(4) 0.156746(15) 0.01377(12) Uani 1 1 d .
O1 O 0.70119(11) 0.32220(10) 0.09193(4) 0.0163(3) Uani 1 1 d .
O2 O 0.85112(10) 0.18488(10) 0.07705(4) 0.0162(3) Uani 1 1 d .
O3 O 0.64984(11) 0.13512(11) 0.06740(4) 0.0177(3) Uani 1 1 d .
O4 O 0.73486(11) 0.27770(11) 0.02525(4) 0.0178(3) Uani 1 1 d .
O5 O 0.83493(10) 0.44217(11) 0.14742(4) 0.0174(3) Uani 1 1 d .
O6 O 0.98898(11) 0.30067(11) 0.13828(4) 0.0172(3) Uani 1 1 d .
O7 O 0.96491(11) 0.39998(11) 0.20016(4) 0.0181(3) Uani 1 1 d .
O8 O 1.04022(10) 0.49212(10) 0.14177(4) 0.0168(3) Uani 1 1 d .
N1 N 0.61890(13) 0.34091(13) 0.16815(5) 0.0148(4) Uani 1 1 d .
N2 N 0.61509(13) 0.51783(13) 0.12091(5) 0.0147(4) Uani 1 1 d .
N3 N 1.05440(14) 0.05823(13) 0.11855(5) 0.0201(4) Uani 1 1 d .
N4 N 1.10223(13) 0.24197(14) 0.06487(5) 0.0203(4) Uani 1 1 d .
C1 C 0.43904(17) 0.28976(18) 0.18680(6) 0.0243(5) Uani 1 1 d .
H1A H 0.4700 0.2218 0.1914 0.036 Uiso 1 1 calc R
H1B H 0.3689 0.2824 0.1745 0.036 Uiso 1 1 calc R
H1C H 0.4304 0.3255 0.2095 0.036 Uiso 1 1 calc R
C2 C 0.51286(16) 0.35075(16) 0.16375(6) 0.0166(4) Uani 1 1 d .
C3 C 0.46389(16) 0.41713(16) 0.13869(6) 0.0175(5) Uani 1 1 d .
H3A H 0.3901 0.4046 0.1332 0.021 Uiso 1 1 calc R
C4 C 0.50940(16) 0.49946(16) 0.12069(6) 0.0169(4) Uani 1 1 d .
C5 C 0.43455(17) 0.57041(17) 0.10025(7) 0.0249(5) Uani 1 1 d .
H5A H 0.4462 0.6408 0.1086 0.037 Uiso 1 1 calc R
H5B H 0.3602 0.5504 0.1042 0.037 Uiso 1 1 calc R
H5C H 0.4486 0.5662 0.0747 0.037 Uiso 1 1 calc R
C6 C 0.66119(15) 0.28794(17) 0.19976(6) 0.0177(5) Uani 1 1 d .
C7 C 0.66921(17) 0.34158(18) 0.23215(6) 0.0234(5) Uani 1 1 d .
C8 C 0.70303(18) 0.2880(2) 0.26281(6) 0.0300(6) Uani 1 1 d .
H8A H 0.7089 0.3231 0.2850 0.036 Uiso 1 1 calc R
C9 C 0.72792(18) 0.1856(2) 0.26154(6) 0.0307(6) Uani 1 1 d .
H9A H 0.7485 0.1500 0.2828 0.037 Uiso 1 1 calc R
C10 C 0.72296(17) 0.13460(19) 0.22937(6) 0.0267(5) Uani 1 1 d .
H10A H 0.7419 0.0642 0.2286 0.032 Uiso 1 1 calc R
C11 C 0.69069(16) 0.18430(17) 0.19784(6) 0.0197(5) Uani 1 1 d .
C12 C 0.68646(17) 0.12421(17) 0.16335(6) 0.0216(5) Uani 1 1 d .
H12A H 0.6683 0.1728 0.1434 0.026 Uiso 1 1 calc R
C13 C 0.59891(19) 0.04153(18) 0.16370(7) 0.0292(6) Uani 1 1 d .
H13A H 0.5291 0.0738 0.1672 0.044 Uiso 1 1 calc R
H13B H 0.6147 -0.0067 0.1832 0.044 Uiso 1 1 calc R
H13C H 0.5970 0.0047 0.1409 0.044 Uiso 1 1 calc R
C14 C 0.79483(19) 0.07533(19) 0.15601(7) 0.0300(6) Uani 1 1 d .
H14A H 0.8511 0.1277 0.1577 0.045 Uiso 1 1 calc R
H14B H 0.7926 0.0455 0.1320 0.045 Uiso 1 1 calc R
H14C H 0.8103 0.0215 0.1737 0.045 Uiso 1 1 calc R
C15 C 0.64433(19) 0.45488(19) 0.23521(6) 0.0306(6) Uani 1 1 d .
H15A H 0.6212 0.4806 0.2110 0.037 Uiso 1 1 calc R
C16 C 0.5528(2) 0.4749(2) 0.26092(8) 0.0441(7) Uani 1 1 d .
H16A H 0.5360 0.5482 0.2611 0.066 Uiso 1 1 calc R
H16B H 0.5752 0.4530 0.2851 0.066 Uiso 1 1 calc R
H16C H 0.4890 0.4363 0.2530 0.066 Uiso 1 1 calc R
C17 C 0.7449(2) 0.5139(2) 0.24753(7) 0.0386(6) Uani 1 1 d .
H17A H 0.8008 0.5050 0.2300 0.058 Uiso 1 1 calc R
H17B H 0.7706 0.4878 0.2708 0.058 Uiso 1 1 calc R
H17C H 0.7275 0.5868 0.2496 0.058 Uiso 1 1 calc R
C18 C 0.65074(15) 0.61738(16) 0.10869(6) 0.0186(5) Uani 1 1 d .
C19 C 0.65965(17) 0.69824(17) 0.13360(7) 0.0263(5) Uani 1 1 d .
C20 C 0.68673(19) 0.79454(18) 0.12081(8) 0.0338(6) Uani 1 1 d .
H20A H 0.6934 0.8501 0.1371 0.041 Uiso 1 1 calc R
C21 C 0.70417(19) 0.81177(18) 0.08524(8) 0.0341(6) Uani 1 1 d .
H21A H 0.7195 0.8789 0.0771 0.041 Uiso 1 1 calc R
C22 C 0.69932(18) 0.73110(18) 0.06162(7) 0.0289(6) Uani 1 1 d .
H22A H 0.7134 0.7429 0.0372 0.035 Uiso 1 1 calc R
C23 C 0.67412(16) 0.63217(16) 0.07279(6) 0.0206(5) Uani 1 1 d .
C24 C 0.67983(18) 0.54479(17) 0.04621(6) 0.0239(5) Uani 1 1 d .
H24A H 0.6434 0.4839 0.0565 0.029 Uiso 1 1 calc R
C25 C 0.6242(2) 0.5697(2) 0.01016(7) 0.0426(7) Uani 1 1 d .
H25A H 0.6251 0.5090 -0.0052 0.064 Uiso 1 1 calc R
H25B H 0.6621 0.6260 -0.0013 0.064 Uiso 1 1 calc R
H25C H 0.5497 0.5900 0.0139 0.064 Uiso 1 1 calc R
C26 C 0.79746(19) 0.51752(19) 0.04127(7) 0.0334(6) Uani 1 1 d .
H26A H 0.8021 0.4610 0.0242 0.050 Uiso 1 1 calc R
H26B H 0.8304 0.4967 0.0643 0.050 Uiso 1 1 calc R
H26C H 0.8354 0.5773 0.0322 0.050 Uiso 1 1 calc R
C27 C 0.6417(2) 0.68201(19) 0.17312(7) 0.0385(7) Uani 1 1 d .
H27A H 0.6635 0.6101 0.1791 0.046 Uiso 1 1 calc R
C28 C 0.7099(3) 0.7534(2) 0.19704(8) 0.0492(8) Uani 1 1 d .
H28A H 0.7023 0.7340 0.2221 0.074 Uiso 1 1 calc R
H28B H 0.6858 0.8242 0.1935 0.074 Uiso 1 1 calc R
H28C H 0.7854 0.7477 0.1908 0.074 Uiso 1 1 calc R
C29 C 0.5253(3) 0.6941(3) 0.18266(9) 0.0611(10) Uani 1 1 d .
H29A H 0.5197 0.6919 0.2087 0.092 Uiso 1 1 calc R
H29B H 0.4828 0.6383 0.1718 0.092 Uiso 1 1 calc R
H29C H 0.4981 0.7599 0.1736 0.092 Uiso 1 1 calc R
C30 C 0.53484(16) 0.13195(17) 0.06030(6) 0.0211(5) Uani 1 1 d .
C31 C 0.47736(17) 0.18845(19) 0.08936(6) 0.0277(5) Uani 1 1 d .
H31A H 0.4969 0.1582 0.1126 0.042 Uiso 1 1 calc R
H31B H 0.3997 0.1829 0.0850 0.042 Uiso 1 1 calc R
H31C H 0.4983 0.2608 0.0893 0.042 Uiso 1 1 calc R
C32 C 0.50544(19) 0.01872(18) 0.05978(8) 0.0349(6) Uani 1 1 d .
H32A H 0.5233 -0.0116 0.0832 0.052 Uiso 1 1 calc R
H32B H 0.5457 -0.0163 0.0414 0.052 Uiso 1 1 calc R
H32C H 0.4284 0.0112 0.0545 0.052 Uiso 1 1 calc R
C33 C 0.50499(17) 0.1798(2) 0.02420(6) 0.0298(6) Uani 1 1 d .
H33A H 0.5433 0.1443 0.0054 0.045 Uiso 1 1 calc R
H33B H 0.5250 0.2524 0.0244 0.045 Uiso 1 1 calc R
H33C H 0.4275 0.1734 0.0195 0.045 Uiso 1 1 calc R
C34 C 0.77895(17) 0.23723(17) -0.00699(6) 0.0208(5) Uani 1 1 d .
C35 C 0.78231(19) 0.12039(17) -0.00683(6) 0.0261(5) Uani 1 1 d .
H35A H 0.8304 0.0968 0.0127 0.039 Uiso 1 1 calc R
H35B H 0.8087 0.0958 -0.0296 0.039 Uiso 1 1 calc R
H35C H 0.7100 0.0935 -0.0035 0.039 Uiso 1 1 calc R
C36 C 0.89248(18) 0.27926(19) -0.01014(6) 0.0275(5) Uani 1 1 d .
H36A H 0.8900 0.3542 -0.0109 0.041 Uiso 1 1 calc R
H36B H 0.9234 0.2533 -0.0321 0.041 Uiso 1 1 calc R
H36C H 0.9368 0.2572 0.0105 0.041 Uiso 1 1 calc R
C37 C 0.70762(19) 0.2764(2) -0.03788(6) 0.0306(6) Uani 1 1 d .
H37A H 0.7058 0.3514 -0.0374 0.046 Uiso 1 1 calc R
H37B H 0.6348 0.2496 -0.0356 0.046 Uiso 1 1 calc R
H37C H 0.7364 0.2534 -0.0605 0.046 Uiso 1 1 calc R
C38 C 1.04469(16) 0.35453(17) 0.22383(6) 0.0201(5) Uani 1 1 d .
C39 C 1.0341(2) 0.4087(2) 0.25956(6) 0.0310(6) Uani 1 1 d .
H39A H 0.9619 0.3975 0.2683 0.046 Uiso 1 1 calc R
H39B H 1.0463 0.4823 0.2565 0.046 Uiso 1 1 calc R
H39C H 1.0873 0.3812 0.2769 0.046 Uiso 1 1 calc R
C40 C 1.01958(19) 0.24097(18) 0.22723(6) 0.0283(5) Uani 1 1 d .
H40A H 1.0252 0.2079 0.2039 0.042 Uiso 1 1 calc R
H40B H 0.9466 0.2325 0.2357 0.042 Uiso 1 1 calc R
H40C H 1.0708 0.2094 0.2443 0.042 Uiso 1 1 calc R
C41 C 1.15698(17) 0.3707(2) 0.20985(7) 0.0309(6) Uani 1 1 d .
H41A H 1.1617 0.3386 0.1863 0.046 Uiso 1 1 calc R
H41B H 1.2101 0.3397 0.2264 0.046 Uiso 1 1 calc R
H41C H 1.1713 0.4442 0.2078 0.046 Uiso 1 1 calc R
C42 C 1.03851(17) 0.60312(16) 0.14375(6) 0.0198(5) Uani 1 1 d .
C43 C 1.00123(19) 0.63825(18) 0.17992(7) 0.0291(6) Uani 1 1 d .
H43A H 0.9280 0.6139 0.1833 0.044 Uiso 1 1 calc R
H43B H 1.0025 0.7132 0.1810 0.044 Uiso 1 1 calc R
H43C H 1.0491 0.6103 0.1988 0.044 Uiso 1 1 calc R
C44 C 1.15402(18) 0.63674(18) 0.13833(7) 0.0278(5) Uani 1 1 d .
H44A H 1.2017 0.6028 0.1560 0.042 Uiso 1 1 calc R
H44B H 1.1595 0.7112 0.1413 0.042 Uiso 1 1 calc R
H44C H 1.1750 0.6178 0.1142 0.042 Uiso 1 1 calc R
C45 C 0.96579(19) 0.64398(18) 0.11380(7) 0.0306(6) Uani 1 1 d .
H45A H 0.8919 0.6219 0.1175 0.046 Uiso 1 1 calc R
H45B H 0.9895 0.6175 0.0909 0.046 Uiso 1 1 calc R
H45C H 0.9690 0.7190 0.1136 0.046 Uiso 1 1 calc R
C46 C 1.02612(19) -0.04722(17) 0.10967(7) 0.0271(5) Uani 1 1 d .
H46A H 0.9844 -0.0768 0.1292 0.032 Uiso 1 1 calc R
H46B H 1.0925 -0.0881 0.1077 0.032 Uiso 1 1 calc R
C47 C 0.96096(19) -0.05412(18) 0.07506(7) 0.0287(6) Uani 1 1 d .
H47A H 0.9437 -0.1260 0.0699 0.043 Uiso 1 1 calc R
H47B H 1.0025 -0.0258 0.0556 0.043 Uiso 1 1 calc R
H47C H 0.8944 -0.0150 0.0771 0.043 Uiso 1 1 calc R
C48 C 1.12990(18) 0.06675(19) 0.14924(7) 0.0276(5) Uani 1 1 d .
H48A H 1.1013 0.0272 0.1694 0.033 Uiso 1 1 calc R
H48B H 1.1339 0.1394 0.1567 0.033 Uiso 1 1 calc R
C49 C 1.24314(19) 0.0290(2) 0.14239(7) 0.0385(7) Uani 1 1 d .
H49A H 1.2901 0.0440 0.1632 0.058 Uiso 1 1 calc R
H49B H 1.2704 0.0638 0.1214 0.058 Uiso 1 1 calc R
H49C H 1.2416 -0.0451 0.1382 0.058 Uiso 1 1 calc R
C50 C 1.09816(19) 0.35036(18) 0.05520(6) 0.0274(5) Uani 1 1 d .
H50A H 1.0291 0.3793 0.0627 0.033 Uiso 1 1 calc R
H50B H 1.1002 0.3564 0.0289 0.033 Uiso 1 1 calc R
C51 C 1.1896(2) 0.4136(2) 0.07196(7) 0.0369(6) Uani 1 1 d .
H51A H 1.1835 0.4846 0.0637 0.055 Uiso 1 1 calc R
H51B H 1.2585 0.3851 0.0649 0.055 Uiso 1 1 calc R
H51C H 1.1856 0.4117 0.0980 0.055 Uiso 1 1 calc R
C52 C 1.18325(17) 0.18197(19) 0.04620(6) 0.0282(5) Uani 1 1 d .
H52A H 1.2026 0.1211 0.0608 0.034 Uiso 1 1 calc R
H52B H 1.2487 0.2241 0.0441 0.034 Uiso 1 1 calc R
C53 C 1.14653(19) 0.14690(19) 0.00932(7) 0.0316(6) Uani 1 1 d .
H53A H 1.2048 0.1095 -0.0018 0.047 Uiso 1 1 calc R
H53B H 1.1269 0.2066 -0.0053 0.047 Uiso 1 1 calc R
H53C H 1.0841 0.1019 0.0112 0.047 Uiso 1 1 calc R

loop_
_atom_site_aniso_label
_atom_site_aniso_U_11
_atom_site_aniso_U_22
_atom_site_aniso_U_33
_atom_site_aniso_U_23
_atom_site_aniso_U_13
_atom_site_aniso_U_12
Zr1 0.01228(10) 0.01432(10) 0.01395(11) -0.00114(8) -0.00088(8) 0.00256(8)
Ga1 0.01072(11) 0.01237(12) 0.01286(12) -0.00063(9) 0.00008(8) 0.00110(8)
Si1 0.0131(3) 0.0139(3) 0.0135(3) -0.0013(2) -0.0017(2) 0.0013(2)
Si2 0.0118(3) 0.0159(3) 0.0136(3) -0.0016(2) -0.0005(2) 0.0001(2)
O1 0.0177(7) 0.0166(8) 0.0146(8) -0.0012(6) 0.0007(6) 0.0012(6)
O2 0.0160(7) 0.0167(7) 0.0157(8) 0.0000(6) -0.0023(6) 0.0019(6)
O3 0.0148(7) 0.0165(8) 0.0216(8) -0.0023(6) -0.0038(6) 0.0002(6)
O4 0.0206(7) 0.0182(8) 0.0145(8) -0.0023(6) 0.0002(6) 0.0046(6)
O5 0.0148(7) 0.0164(7) 0.0208(8) -0.0016(6) -0.0029(6) -0.0014(6)
O6 0.0181(7) 0.0173(8) 0.0162(8) -0.0016(6) -0.0009(6) 0.0012(6)
O7 0.0160(7) 0.0228(8) 0.0155(8) -0.0007(6) -0.0011(6) 0.0033(6)
O8 0.0163(7) 0.0152(7) 0.0191(8) -0.0009(6) 0.0027(6) -0.0012(6)
N1 0.0141(8) 0.0161(9) 0.0143(9) 0.0012(7) 0.0012(7) 0.0024(7)
N2 0.0143(8) 0.0124(9) 0.0172(9) -0.0010(7) 0.0000(7) 0.0022(7)
N3 0.0209(9) 0.0175(9) 0.0220(10) 0.0007(8) -0.0005(8) 0.0040(7)
N4 0.0168(9) 0.0233(10) 0.0211(10) -0.0031(8) 0.0031(8) -0.0007(8)
C1 0.0160(10) 0.0292(13) 0.0280(13) 0.0054(11) 0.0037(9) 0.0017(9)
C2 0.0162(10) 0.0160(11) 0.0177(11) -0.0036(9) 0.0029(9) -0.0007(8)
C3 0.0107(9) 0.0202(11) 0.0216(12) -0.0026(9) 0.0007(8) 0.0018(8)
C4 0.0165(10) 0.0178(11) 0.0162(11) -0.0043(9) 0.0001(8) 0.0041(8)
C5 0.0172(11) 0.0240(12) 0.0334(14) 0.0058(11) -0.0003(10) 0.0027(9)
C6 0.0123(9) 0.0264(12) 0.0145(11) 0.0061(9) 0.0024(8) 0.0005(9)
C7 0.0191(11) 0.0344(13) 0.0171(12) -0.0004(10) 0.0033(9) 0.0043(10)
C8 0.0279(12) 0.0475(16) 0.0145(12) -0.0005(11) 0.0018(10) 0.0030(11)
C9 0.0271(12) 0.0471(16) 0.0179(13) 0.0123(12) 0.0011(10) 0.0043(11)
C10 0.0233(11) 0.0306(13) 0.0264(13) 0.0101(11) 0.0038(10) 0.0057(10)
C11 0.0144(10) 0.0251(12) 0.0197(12) 0.0073(10) 0.0026(9) 0.0025(9)
C12 0.0253(11) 0.0186(11) 0.0211(12) 0.0062(10) 0.0036(9) 0.0037(9)
C13 0.0329(13) 0.0229(13) 0.0319(14) 0.0023(11) 0.0028(11) 0.0002(10)
C14 0.0325(13) 0.0313(14) 0.0269(14) 0.0058(11) 0.0116(11) 0.0083(11)
C15 0.0370(13) 0.0368(15) 0.0179(13) -0.0084(11) -0.0017(10) 0.0053(11)
C16 0.0356(14) 0.0492(18) 0.0478(18) -0.0204(15) 0.0041(13) 0.0077(13)
C17 0.0431(15) 0.0413(16) 0.0316(15) -0.0059(13) 0.0041(12) -0.0018(13)
C18 0.0122(10) 0.0134(11) 0.0301(13) 0.0009(10) -0.0010(9) 0.0035(8)
C19 0.0225(11) 0.0166(12) 0.0401(15) -0.0051(11) 0.0048(10) 0.0024(9)
C20 0.0321(13) 0.0145(12) 0.0553(18) -0.0097(12) 0.0064(12) -0.0001(10)
C21 0.0283(12) 0.0137(12) 0.0607(19) 0.0061(12) 0.0103(12) -0.0010(10)
C22 0.0269(12) 0.0224(13) 0.0378(15) 0.0075(11) 0.0063(11) -0.0002(10)
C23 0.0165(10) 0.0172(11) 0.0280(13) 0.0049(10) -0.0006(9) 0.0006(9)
C24 0.0306(12) 0.0208(12) 0.0204(12) 0.0061(10) 0.0012(10) -0.0035(10)
C25 0.0633(19) 0.0354(15) 0.0285(15) 0.0075(12) -0.0063(14) -0.0087(14)
C26 0.0382(14) 0.0246(13) 0.0383(16) -0.0057(12) 0.0151(12) -0.0053(11)
C27 0.0583(17) 0.0216(13) 0.0358(16) -0.0092(12) 0.0051(13) 0.0000(12)
C28 0.065(2) 0.0334(16) 0.0480(19) -0.0144(14) -0.0131(16) 0.0112(14)
C29 0.060(2) 0.077(2) 0.047(2) -0.0314(18) 0.0198(16) -0.0175(18)
C30 0.0152(10) 0.0222(12) 0.0258(13) -0.0028(10) -0.0036(9) -0.0037(9)
C31 0.0146(10) 0.0386(14) 0.0299(14) -0.0060(12) -0.0001(10) -0.0022(10)
C32 0.0268(12) 0.0270(13) 0.0501(17) -0.0048(12) -0.0095(12) -0.0096(11)
C33 0.0172(11) 0.0413(15) 0.0305(14) -0.0003(12) -0.0053(10) 0.0022(10)
C34 0.0236(11) 0.0260(12) 0.0127(11) -0.0024(9) 0.0007(9) 0.0070(9)
C35 0.0304(12) 0.0274(13) 0.0204(12) -0.0069(10) -0.0017(10) 0.0068(10)
C36 0.0285(12) 0.0330(14) 0.0212(13) -0.0007(11) 0.0058(10) 0.0048(10)
C37 0.0334(13) 0.0416(15) 0.0164(12) 0.0017(11) -0.0020(10) 0.0096(11)
C38 0.0180(10) 0.0272(12) 0.0149(11) 0.0034(10) -0.0037(9) 0.0029(9)
C39 0.0355(13) 0.0394(15) 0.0176(12) -0.0018(11) -0.0056(10) 0.0035(11)
C40 0.0316(13) 0.0295(13) 0.0238(13) 0.0045(11) 0.0010(10) 0.0046(11)
C41 0.0190(11) 0.0466(16) 0.0269(14) 0.0095(12) -0.0037(10) 0.0008(11)
C42 0.0224(11) 0.0130(11) 0.0242(12) -0.0019(9) 0.0016(9) -0.0037(9)
C43 0.0335(13) 0.0216(12) 0.0330(14) -0.0088(11) 0.0109(11) -0.0045(10)
C44 0.0267(12) 0.0263(13) 0.0306(14) -0.0050(11) 0.0038(10) -0.0086(10)
C45 0.0309(13) 0.0207(12) 0.0398(15) 0.0088(11) -0.0034(11) -0.0023(10)
C46 0.0327(13) 0.0167(12) 0.0316(14) 0.0012(10) -0.0007(11) 0.0055(10)
C47 0.0289(12) 0.0210(12) 0.0363(15) -0.0052(11) 0.0016(11) 0.0008(10)
C48 0.0251(12) 0.0294(13) 0.0279(14) 0.0012(11) -0.0057(10) 0.0060(10)
C49 0.0261(13) 0.0498(17) 0.0392(16) 0.0055(14) -0.0062(12) 0.0083(12)
C50 0.0304(12) 0.0300(13) 0.0220(13) 0.0023(11) 0.0054(10) -0.0061(11)
C51 0.0406(15) 0.0350(15) 0.0359(16) -0.0086(12) 0.0130(12) -0.0144(12)
C52 0.0190(11) 0.0377(14) 0.0281(14) -0.0016(11) 0.0053(10) 0.0021(10)
C53 0.0321(13) 0.0297(14) 0.0337(15) -0.0060(12) 0.0087(11) -0.0004(11)

loop_
_atom_type_symbol
_atom_type_description
_atom_type_scat_dispersion_real
_atom_type_scat_dispersion_imag
_atom_type_scat_source
C C 0.0033 0.0016 'International Tables Vol C Tables 4.2.6.8 and 6.1.1.4'
H H 0.0000 0.0000 'International Tables Vol C Tables 4.2.6.8 and 6.1.1.4'
N N 0.0061 0.0033 'International Tables Vol C Tables 4.2.6.8 and 6.1.1.4'
O O 0.0106 0.0060 'International Tables Vol C Tables 4.2.6.8 and 6.1.1.4'
Si Si 0.0817 0.0704 'International Tables Vol C Tables 4.2.6.8 and 6.1.1.4'
Ga Ga 0.2307 1.6083 'International Tables Vol C Tables 4.2.6.8 and 6.1.1.4'
Zr Zr -2.9673 0.5597 'International Tables Vol C Tables 4.2.6.8 and 6.1.1.4'

loop_
_geom_angle_atom_site_label_1
_geom_angle_atom_site_label_2
_geom_angle_atom_site_label_3
_geom_angle
O2 Zr1 O6 108.71(6)
O2 Zr1 N4 109.49(6)
O6 Zr1 N4 107.42(7)
O2 Zr1 N3 113.95(6)
O6 Zr1 N3 113.52(7)
N4 Zr1 N3 103.40(7)
O5 Ga1 O1 116.83(6)
O5 Ga1 N2 110.46(7)
O1 Ga1 N2 106.41(7)
O5 Ga1 N1 113.69(7)
O1 Ga1 N1 110.18(7)
N2 Ga1 N1 97.28(7)
O1 Si1 O2 111.42(8)
O1 Si1 O4 107.76(8)
O2 Si1 O4 110.15(8)
O1 Si1 O3 111.64(8)
O2 Si1 O3 105.91(7)
O4 Si1 O3 109.96(8)
O5 Si2 O6 113.47(8)
O5 Si2 O7 105.57(8)
O6 Si2 O7 111.02(8)
O5 Si2 O8 110.62(8)
O6 Si2 O8 104.96(8)
O7 Si2 O8 111.33(8)
Si1 O1 Ga1 157.64(9)
Si1 O2 Zr1 152.05(9)
C30 O3 Si1 130.16(13)
C34 O4 Si1 131.06(13)
Si2 O5 Ga1 145.62(9)
Si2 O6 Zr1 157.27(9)
C38 O7 Si2 131.68(13)
C42 O8 Si2 129.99(13)
C2 N1 C6 118.49(17)
C2 N1 Ga1 116.56(14)
C6 N1 Ga1 124.95(12)
C4 N2 C18 118.03(16)
C4 N2 Ga1 115.49(14)
C18 N2 Ga1 125.90(12)
C46 N3 C48 113.27(18)
C46 N3 Zr1 131.94(14)
C48 N3 Zr1 114.19(14)
C50 N4 C52 114.56(18)
C50 N4 Zr1 115.89(14)
C52 N4 Zr1 129.52(15)
N1 C2 C3 123.36(19)
N1 C2 C1 119.98(18)
C3 C2 C1 116.65(18)
C4 C3 C2 128.52(18)
N2 C4 C3 123.35(19)
N2 C4 C5 119.07(19)
C3 C4 C5 117.58(18)
C7 C6 C11 121.0(2)
C7 C6 N1 118.71(19)
C11 C6 N1 120.29(19)
C8 C7 C6 118.1(2)
C8 C7 C15 118.9(2)
C6 C7 C15 123.0(2)
C9 C8 C7 121.4(2)
C8 C9 C10 119.8(2)
C9 C10 C11 121.3(2)
C10 C11 C6 118.2(2)
C10 C11 C12 118.9(2)
C6 C11 C12 122.85(19)
C11 C12 C14 111.42(19)
C11 C12 C13 111.19(18)
C14 C12 C13 109.97(19)
C7 C15 C17 110.3(2)
C7 C15 C16 111.8(2)
C17 C15 C16 110.0(2)
C23 C18 C19 121.2(2)
C23 C18 N2 120.17(19)
C19 C18 N2 118.6(2)
C20 C19 C18 117.6(2)
C20 C19 C27 120.5(2)
C18 C19 C27 122.0(2)
C21 C20 C19 122.0(2)
C22 C21 C20 119.5(2)
C21 C22 C23 121.4(2)
C22 C23 C18 118.2(2)
C22 C23 C24 118.8(2)
C18 C23 C24 122.88(19)
C23 C24 C26 108.75(19)
C23 C24 C25 112.9(2)
C26 C24 C25 110.6(2)
C29 C27 C19 112.9(2)
C29 C27 C28 108.4(2)
C19 C27 C28 112.8(2)
O3 C30 C31 110.08(17)
O3 C30 C32 105.44(17)
C31 C30 C32 111.2(2)
O3 C30 C33 111.17(18)
C31 C30 C33 109.32(19)
C32 C30 C33 109.56(19)
O4 C34 C37 106.46(17)
O4 C34 C35 111.93(18)
C37 C34 C35 110.72(19)
O4 C34 C36 108.28(17)
C37 C34 C36 109.87(19)
C35 C34 C36 109.52(18)
O7 C38 C40 108.28(17)
O7 C38 C39 105.74(17)
C40 C38 C39 110.77(19)
O7 C38 C41 110.78(17)
C40 C38 C41 110.94(19)
C39 C38 C41 110.20(19)
O8 C42 C45 108.85(17)
O8 C42 C43 110.65(18)
C45 C42 C43 111.14(19)
O8 C42 C44 105.36(17)
C45 C42 C44 110.12(19)
C43 C42 C44 110.55(18)
N3 C46 C47 111.82(18)
N3 C48 C49 114.7(2)
N4 C50 C51 113.8(2)
N4 C52 C53 113.81(19)

loop_
_geom_bond_atom_site_label_1
_geom_bond_atom_site_label_2
_geom_bond_distance
Zr1 O2 1.9668(13)
Zr1 O6 1.9700(14)
Zr1 N4 2.0332(18)
Zr1 N3 2.0441(17)
Ga1 O5 1.7810(13)
Ga1 O1 1.8031(14)
Ga1 N2 1.9288(16)
Ga1 N1 1.9477(17)
Si1 O1 1.5986(15)
Si1 O2 1.6248(14)
Si1 O4 1.6358(15)
Si1 O3 1.6404(15)
Si2 O5 1.6000(14)
Si2 O6 1.6240(15)
Si2 O7 1.6301(15)
Si2 O8 1.6319(15)
O3 C30 1.450(2)
O4 C34 1.444(3)
O7 C38 1.438(2)
O8 C42 1.451(2)
N1 C2 1.333(3)
N1 C6 1.455(3)
N2 C4 1.339(3)
N2 C18 1.453(3)
N3 C46 1.457(3)
N3 C48 1.465(3)
N4 C50 1.461(3)
N4 C52 1.474(3)
C1 C2 1.511(3)
C2 C3 1.402(3)
C3 C4 1.400(3)
C4 C5 1.506(3)
C6 C7 1.402(3)
C6 C11 1.405(3)
C7 C8 1.398(3)
C7 C15 1.517(3)
C8 C9 1.374(4)
C9 C10 1.376(3)
C10 C11 1.395(3)
C11 C12 1.511(3)
C12 C14 1.528(3)
C12 C13 1.536(3)
C15 C17 1.529(3)
C15 C16 1.541(3)
C18 C23 1.399(3)
C18 C19 1.411(3)
C19 C20 1.391(3)
C19 C27 1.520(4)
C20 C21 1.376(4)
C21 C22 1.376(4)
C22 C23 1.397(3)
C23 C24 1.518(3)
C24 C26 1.527(3)
C24 C25 1.532(3)
C27 C29 1.515(4)
C27 C28 1.531(4)
C30 C31 1.515(3)
C30 C32 1.523(3)
C30 C33 1.524(3)
C34 C37 1.524(3)
C34 C35 1.526(3)
C34 C36 1.527(3)
C38 C40 1.522(3)
C38 C39 1.524(3)
C38 C41 1.526(3)
C42 C45 1.515(3)
C42 C43 1.519(3)
C42 C44 1.526(3)
C46 C47 1.509(3)
C48 C49 1.526(3)
C50 C51 1.526(3)
C52 C53 1.512(3)

loop_
_geom_torsion_atom_site_label_1
_geom_torsion_atom_site_label_2
_geom_torsion_atom_site_label_3
_geom_torsion_atom_site_label_4
_geom_torsion
O2 Si1 O1 Ga1 -16.6(3)
O4 Si1 O1 Ga1 -137.6(2)
O3 Si1 O1 Ga1 101.6(2)
O5 Ga1 O1 Si1 45.9(3)
N2 Ga1 O1 Si1 169.8(2)
N1 Ga1 O1 Si1 -85.8(2)
O1 Si1 O2 Zr1 -22.3(2)
O4 Si1 O2 Zr1 97.24(19)
O3 Si1 O2 Zr1 -143.90(18)
O6 Zr1 O2 Si1 22.7(2)
N4 Zr1 O2 Si1 -94.4(2)
N3 Zr1 O2 Si1 150.41(18)
O1 Si1 O3 C30 58.00(19)
O2 Si1 O3 C30 179.45(17)
O4 Si1 O3 C30 -61.56(19)
O1 Si1 O4 C34 165.52(16)
O2 Si1 O4 C34 43.78(19)
O3 Si1 O4 C34 -72.58(18)
O6 Si2 O5 Ga1 18.4(2)
O7 Si2 O5 Ga1 -103.37(17)
O8 Si2 O5 Ga1 136.08(16)
O1 Ga1 O5 Si2 -46.19(19)
N2 Ga1 O5 Si2 -167.97(16)
N1 Ga1 O5 Si2 83.90(18)
O5 Si2 O6 Zr1 38.5(3)
O7 Si2 O6 Zr1 157.2(2)
O8 Si2 O6 Zr1 -82.4(2)
O2 Zr1 O6 Si2 -39.3(2)
N4 Zr1 O6 Si2 79.1(2)
N3 Zr1 O6 Si2 -167.2(2)
O5 Si2 O7 C38 166.01(17)
O6 Si2 O7 C38 42.65(19)
O8 Si2 O7 C38 -73.90(19)
O5 Si2 O8 C42 44.91(18)
O6 Si2 O8 C42 167.67(16)
O7 Si2 O8 C42 -72.15(18)
O5 Ga1 N1 C2 150.75(14)
O1 Ga1 N1 C2 -75.91(16)
N2 Ga1 N1 C2 34.60(16)
O5 Ga1 N1 C6 -28.39(18)
O1 Ga1 N1 C6 104.95(16)
N2 Ga1 N1 C6 -144.54(16)
O5 Ga1 N2 C4 -157.88(14)
O1 Ga1 N2 C4 74.38(16)
N1 Ga1 N2 C4 -39.20(16)
O5 Ga1 N2 C18 31.10(18)
O1 Ga1 N2 C18 -96.63(17)
N1 Ga1 N2 C18 149.78(17)
O2 Zr1 N3 C46 17.7(2)
O6 Zr1 N3 C46 142.86(19)
N4 Zr1 N3 C46 -101.1(2)
O2 Zr1 N3 C48 -152.70(14)
O6 Zr1 N3 C48 -27.52(17)
N4 Zr1 N3 C48 88.54(16)
O2 Zr1 N4 C50 75.34(15)
O6 Zr1 N4 C50 -42.54(16)
N3 Zr1 N4 C50 -162.86(15)
O2 Zr1 N4 C52 -102.81(18)
O6 Zr1 N4 C52 139.30(17)
N3 Zr1 N4 C52 18.99(19)
C6 N1 C2 C3 166.6(2)
Ga1 N1 C2 C3 -12.6(3)
C6 N1 C2 C1 -12.5(3)
Ga1 N1 C2 C1 168.33(15)
N1 C2 C3 C4 -16.8(4)
C1 C2 C3 C4 162.3(2)
C18 N2 C4 C3 -165.6(2)
Ga1 N2 C4 C3 22.6(3)
C18 N2 C4 C5 14.2(3)
Ga1 N2 C4 C5 -157.56(16)
C2 C3 C4 N2 10.9(4)
C2 C3 C4 C5 -169.0(2)
C2 N1 C6 C7 -80.4(2)
Ga1 N1 C6 C7 98.8(2)
C2 N1 C6 C11 98.0(2)
Ga1 N1 C6 C11 -82.8(2)
C11 C6 C7 C8 -2.7(3)
N1 C6 C7 C8 175.71(19)
C11 C6 C7 C15 176.5(2)
N1 C6 C7 C15 -5.1(3)
C6 C7 C8 C9 0.0(3)
C15 C7 C8 C9 -179.2(2)
C7 C8 C9 C10 2.1(4)
C8 C9 C10 C11 -1.5(3)
C9 C10 C11 C6 -1.2(3)
C9 C10 C11 C12 -179.8(2)
C7 C6 C11 C10 3.3(3)
N1 C6 C11 C10 -175.12(18)
C7 C6 C11 C12 -178.17(19)
N1 C6 C11 C12 3.4(3)
C10 C11 C12 C14 -56.5(3)
C6 C11 C12 C14 125.0(2)
C10 C11 C12 C13 66.6(2)
C6 C11 C12 C13 -112.0(2)
C8 C7 C15 C17 62.1(3)
C6 C7 C15 C17 -117.1(2)
C8 C7 C15 C16 -60.7(3)
C6 C7 C15 C16 120.2(2)
C4 N2 C18 C23 -91.5(2)
Ga1 N2 C18 C23 79.3(2)
C4 N2 C18 C19 87.7(2)
Ga1 N2 C18 C19 -101.5(2)
C23 C18 C19 C20 3.5(3)
N2 C18 C19 C20 -175.65(19)
C23 C18 C19 C27 -175.9(2)
N2 C18 C19 C27 5.0(3)
C18 C19 C20 C21 0.2(3)
C27 C19 C20 C21 179.6(2)
C19 C20 C21 C22 -2.8(4)
C20 C21 C22 C23 1.8(4)
C21 C22 C23 C18 1.8(3)
C21 C22 C23 C24 -174.5(2)
C19 C18 C23 C22 -4.5(3)
N2 C18 C23 C22 174.67(18)
C19 C18 C23 C24 171.7(2)
N2 C18 C23 C24 -9.1(3)
C22 C23 C24 C26 75.9(3)
C18 C23 C24 C26 -100.3(2)
C22 C23 C24 C25 -47.2(3)
C18 C23 C24 C25 136.6(2)
C20 C19 C27 C29 92.6(3)
C18 C19 C27 C29 -88.1(3)
C20 C19 C27 C28 -30.8(3)
C18 C19 C27 C28 148.5(2)
Si1 O3 C30 C31 -69.6(2)
Si1 O3 C30 C32 170.31(16)
Si1 O3 C30 C33 51.7(2)
Si1 O4 C34 C37 149.19(16)
Si1 O4 C34 C35 28.1(3)
Si1 O4 C34 C36 -92.7(2)
Si2 O7 C38 C40 -84.4(2)
Si2 O7 C38 C39 156.81(16)
Si2 O7 C38 C41 37.4(3)
Si2 O8 C42 C45 -82.6(2)
Si2 O8 C42 C43 39.8(2)
Si2 O8 C42 C44 159.28(15)
C48 N3 C46 C47 -172.01(19)
Zr1 N3 C46 C47 17.5(3)
C46 N3 C48 C49 69.6(3)
Zr1 N3 C48 C49 -118.12(19)
C52 N4 C50 C51 -76.1(2)
Zr1 N4 C50 C51 105.43(19)
C50 N4 C52 C53 -82.5(2)
Zr1 N4 C52 C53 95.6(2)
